data_7116144
loop_
_publ_author_name
'Joydeep Dhar'
'Durga Prasad Karothu'
'Satish Patil'

_publ_section_title
;
 Herringbone to cofacial solid state packing via H-bonding in
 diketopyrrolopyrrole (DPP) based molecular crystals: influence on charge
 transport
;
_journal_name_full Chem.Commun.
_journal_page_first 51
_journal_paper_doi 10.1039/C4cc06063F
_journal_volume 51
_journal_year 2015
_chemical_formula_sum 'C20 H20 N2 O2 S2'
_chemical_formula_weight 384.50
_chemical_name_systematic
;
 ?
;
_space_group_IT_number 14
_symmetry_space_group_name_Hall '-P 2yn'
_symmetry_space_group_name_H-M 'P 1 21/n 1'
_atom_sites_solution_hydrogens geom
_atom_sites_solution_primary direct
_atom_sites_solution_secondary difmap
_audit_creation_method SHELXL-97
_cell_angle_alpha 90.000(5)
_cell_angle_beta 95.528(5)
_cell_angle_gamma 90.000(5)
_cell_formula_units_Z 4
_cell_length_a 5.215(5)
_cell_length_b 23.832(5)
_cell_length_c 14.377(5)
_cell_measurement_temperature 120(2)
_cell_volume 1778.5(19)
_computing_cell_refinement 'CrysAlisPro CCD (Oxford Diffraction, 2009)'
_computing_data_collection 'CrysAlisPro CCD (Oxford Diffraction, 2009)'
_computing_data_reduction 'CrysAlisPro RED (Oxford Diffraction, 2009)'
_computing_molecular_graphics 'Ortep-3 (Farrugia, 1997) and CAMERON (Watkin et al., 1993)'
_computing_publication_material 'WinGX (Farrugia, 1999)'
_computing_structure_refinement 'SHELXL97 (Sheldrick, 2008)'
_computing_structure_solution 'SHELXS97  (Sheldrick, 2008)'
_diffrn_ambient_temperature 120(2)
_diffrn_measured_fraction_theta_full 0.999
_diffrn_measured_fraction_theta_max 0.999
_diffrn_radiation_monochromator graphite
_diffrn_radiation_source 'fine-focus sealed tube'
_diffrn_radiation_type MoK\a
_diffrn_radiation_wavelength 0.71073
_diffrn_reflns_av_R_equivalents 0.0712
_diffrn_reflns_av_sigmaI/netI 0.0635
_diffrn_reflns_limit_h_max 6
_diffrn_reflns_limit_h_min -6
_diffrn_reflns_limit_k_max 27
_diffrn_reflns_limit_k_min -28
_diffrn_reflns_limit_l_max 17
_diffrn_reflns_limit_l_min -17
_diffrn_reflns_number 13705
_diffrn_reflns_theta_full 24.99
_diffrn_reflns_theta_max 24.99
_diffrn_reflns_theta_min 2.85
_exptl_absorpt_coefficient_mu 0.317
_exptl_crystal_density_diffrn 1.436
_exptl_crystal_density_method 'not measured'
_exptl_crystal_F_000 808
_refine_diff_density_max 0.580
_refine_diff_density_min -0.360
_refine_diff_density_rms 0.085
_refine_ls_extinction_method none
_refine_ls_goodness_of_fit_ref 1.229
_refine_ls_hydrogen_treatment mixed
_refine_ls_matrix_type full
_refine_ls_number_parameters 242
_refine_ls_number_reflns 3124
_refine_ls_number_restraints 0
_refine_ls_restrained_S_all 1.229
_refine_ls_R_factor_all 0.0882
_refine_ls_R_factor_gt 0.0689
_refine_ls_shift/su_max 0.001
_refine_ls_shift/su_mean 0.000
_refine_ls_structure_factor_coef Fsqd
_refine_ls_weighting_details 'calc w=1/[\s^2^(Fo^2^)+(0.0113P)^2^+6.2389P] where P=(Fo^2^+2Fc^2^)/3'
_refine_ls_weighting_scheme calc
_refine_ls_wR_factor_gt 0.1437
_refine_ls_wR_factor_ref 0.1495
_reflns_number_gt 2495
_reflns_number_total 3124
_reflns_threshold_expression >2sigma(I)
_cod_data_source_file c4cc06063f2.cif
_cod_data_source_block dpj-new-r
_cod_original_sg_symbol_H-M P21/n
_cod_database_code 7116144

loop_
_symmetry_equiv_pos_as_xyz
'x, y, z'
'-x+1/2, y+1/2, -z+1/2'
'-x, -y, -z'
'x-1/2, -y-1/2, z-1/2'

loop_
_atom_site_label
_atom_site_type_symbol
_atom_site_fract_x
_atom_site_fract_y
_atom_site_fract_z
_atom_site_U_iso_or_equiv
_atom_site_adp_type
_atom_site_occupancy
_atom_site_symmetry_multiplicity
_atom_site_calc_flag
_atom_site_refinement_flags
_atom_site_disorder_assembly
_atom_site_disorder_group
S2 S -0.7478(2) 0.25143(5) -0.25110(8) 0.0209(3) Uani 1 1 d . . .
S1A S 0.3051(3) 0.13492(6) 0.16532(10) 0.0182(6) Uani 0.701(16) 1 d P A 1
C21A C 0.3051(3) 0.13492(6) 0.16532(10) 0.0182(6) Uani 0.31(5) 1 d P A 1
H1A H 0.3246 0.1731 0.1545 0.022 Uiso 0.31(5) 1 calc PR A 1
S1B S 0.1524(5) 0.02866(11) 0.16754(18) 0.0240(11) Uani 0.299(16) 1 d P A 2
C21B C 0.1524(5) 0.02866(11) 0.16754(18) 0.0240(11) Uani 0.69(5) 1 d P A 2
H1B H 0.0631 -0.0049 0.1569 0.029 Uiso 0.69(5) 1 calc PR A 2
O1 O 0.0609(6) 0.23597(12) 0.0334(2) 0.0183(7) Uani 1 1 d . . .
O2 O -0.6677(6) 0.05211(12) -0.0820(2) 0.0171(7) Uani 1 1 d . . .
N2 N -0.3009(7) 0.06009(15) 0.0220(2) 0.0146(8) Uani 1 1 d . . .
H2 H -0.2959 0.0258 0.0405 0.018 Uiso 1 1 calc R . .
C15 C -0.1226(8) 0.10056(18) 0.0549(3) 0.0132(9) Uani 1 1 d . A .
C13 C -0.4198(8) 0.13946(18) -0.0545(3) 0.0149(9) Uani 1 1 d . A .
C4 C -1.0224(9) 0.22210(19) -0.3046(3) 0.0200(10) Uani 1 1 d . . .
H4 H -1.1250 0.2389 -0.3533 0.024 Uiso 1 1 calc R . .
C6 C -0.4844(8) 0.18826(18) -0.1040(3) 0.0127(9) Uani 1 1 d . . .
N1 N -0.3058(7) 0.22890(14) -0.0731(2) 0.0144(8) Uani 1 1 d . . .
C1 C -0.6956(8) 0.19488(18) -0.1757(3) 0.0150(10) Uani 1 1 d . . .
C7 C -0.2903(8) 0.28775(18) -0.1008(3) 0.0147(9) Uani 1 1 d . . .
H7A H -0.3328 0.2907 -0.1678 0.018 Uiso 1 1 calc R . .
H7B H -0.1146 0.3008 -0.0867 0.018 Uiso 1 1 calc R . .
C12 C -0.3649(9) 0.4519(2) 0.1202(4) 0.0293(12) Uani 1 1 d . . .
H12A H -0.5338 0.4381 0.0994 0.044 Uiso 1 1 calc R . .
H12B H -0.3467 0.4895 0.0982 0.044 Uiso 1 1 calc R . .
H12C H -0.3417 0.4515 0.1872 0.044 Uiso 1 1 calc R . .
C10 C -0.1799(9) 0.4129(2) -0.0246(3) 0.0227(11) Uani 1 1 d . . .
H10A H -0.0363 0.3910 -0.0429 0.027 Uiso 1 1 calc R . .
H10B H -0.1609 0.4508 -0.0476 0.027 Uiso 1 1 calc R . .
C18 C 0.0866(8) 0.08744(19) 0.1230(3) 0.0172(10) Uani 1 1 d . . .
C17 C -0.1175(8) 0.20738(18) -0.0028(3) 0.0145(9) Uani 1 1 d . A .
C9 C -0.4316(8) 0.38796(19) -0.0722(3) 0.0188(10) Uani 1 1 d . . .
H9A H -0.5758 0.4090 -0.0521 0.023 Uiso 1 1 calc R . .
H9B H -0.4331 0.3928 -0.1392 0.023 Uiso 1 1 calc R . .
C14 C -0.4882(8) 0.08130(18) -0.0443(3) 0.0145(9) Uani 1 1 d . . .
C16 C -0.1944(8) 0.14980(18) 0.0080(3) 0.0138(9) Uani 1 1 d . . .
C2 C -0.8878(8) 0.15582(19) -0.1937(3) 0.0177(10) Uani 1 1 d . . .
H2A H -0.8952 0.1224 -0.1606 0.021 Uiso 1 1 calc R . .
C19 C 0.3800(11) 0.0383(3) 0.2281(4) 0.0364(14) Uani 1 1 d . . .
H19 H 0.4614 0.0095 0.2633 0.044 Uiso 1 1 calc R A 2
C11 C -0.1640(9) 0.4147(2) 0.0820(3) 0.0252(11) Uani 1 1 d . . .
H11A H -0.1831 0.3769 0.1052 0.030 Uiso 1 1 calc R . .
H11B H 0.0057 0.4280 0.1057 0.030 Uiso 1 1 calc R . .
C20 C 0.4704(10) 0.0902(3) 0.2319(4) 0.0369(16) Uani 1 1 d . A .
H20 H 0.576(11) 0.104(3) 0.261(4) 0.05(2) Uiso 1 1 d . . .
C8 C -0.4709(8) 0.32570(18) -0.0515(3) 0.0179(10) Uani 1 1 d . . .
H8A H -0.6478 0.3155 -0.0713 0.021 Uiso 1 1 calc R . .
H8B H -0.4420 0.3196 0.0154 0.021 Uiso 1 1 calc R . .
C3 C -1.0731(9) 0.1714(2) -0.2673(3) 0.0205(10) Uani 1 1 d . . .
H3 H -1.2143 0.1493 -0.2880 0.025 Uiso 1 1 calc R . .

loop_
_atom_site_aniso_label
_atom_site_aniso_U_11
_atom_site_aniso_U_22
_atom_site_aniso_U_33
_atom_site_aniso_U_23
_atom_site_aniso_U_13
_atom_site_aniso_U_12
S2 0.0237(6) 0.0195(6) 0.0179(6) 0.0039(5) -0.0065(4) 0.0028(5)
S1A 0.0176(9) 0.0192(10) 0.0168(8) -0.0007(6) -0.0030(6) -0.0002(6)
C21A 0.0176(9) 0.0192(10) 0.0168(8) -0.0007(6) -0.0030(6) -0.0002(6)
S1B 0.0220(16) 0.0266(17) 0.0227(15) -0.0039(11) -0.0016(11) -0.0039(11)
C21B 0.0220(16) 0.0266(17) 0.0227(15) -0.0039(11) -0.0016(11) -0.0039(11)
O1 0.0175(17) 0.0163(17) 0.0198(16) -0.0012(13) -0.0052(13) -0.0040(14)
O2 0.0170(17) 0.0159(17) 0.0167(16) -0.0004(13) -0.0071(13) -0.0024(13)
N2 0.0171(19) 0.0094(18) 0.0165(19) 0.0026(15) -0.0031(15) 0.0008(15)
C15 0.011(2) 0.014(2) 0.014(2) -0.0021(18) 0.0007(17) -0.0018(18)
C13 0.014(2) 0.017(2) 0.013(2) -0.0009(18) -0.0036(17) 0.0044(19)
C4 0.020(3) 0.024(3) 0.015(2) -0.004(2) -0.0072(19) 0.008(2)
C6 0.012(2) 0.017(2) 0.009(2) -0.0015(17) 0.0030(17) 0.0007(18)
N1 0.0156(19) 0.0104(19) 0.0166(19) 0.0012(15) -0.0014(15) 0.0007(15)
C1 0.015(2) 0.016(2) 0.014(2) 0.0011(18) 0.0000(18) 0.0056(19)
C7 0.014(2) 0.015(2) 0.015(2) 0.0045(18) -0.0006(17) -0.0021(18)
C12 0.028(3) 0.029(3) 0.031(3) -0.005(2) 0.002(2) -0.003(2)
C10 0.018(2) 0.018(2) 0.033(3) -0.001(2) 0.006(2) -0.002(2)
C18 0.017(2) 0.020(2) 0.015(2) -0.0021(19) 0.0002(18) 0.0020(19)
C17 0.015(2) 0.017(2) 0.012(2) 0.0026(18) 0.0003(18) 0.0016(19)
C9 0.018(2) 0.019(3) 0.019(2) 0.0013(19) -0.0012(19) 0.001(2)
C14 0.016(2) 0.016(2) 0.012(2) 0.0005(18) 0.0027(18) 0.0008(19)
C16 0.011(2) 0.017(2) 0.012(2) -0.0003(18) -0.0040(17) 0.0008(18)
C2 0.018(2) 0.017(2) 0.018(2) 0.0013(19) -0.0008(19) 0.003(2)
C19 0.037(3) 0.046(4) 0.028(3) 0.016(3) 0.007(2) 0.025(3)
C11 0.020(3) 0.022(3) 0.033(3) -0.003(2) -0.004(2) -0.004(2)
C20 0.013(3) 0.074(5) 0.023(3) -0.019(3) -0.004(2) -0.009(3)
C8 0.015(2) 0.017(2) 0.022(2) 0.0002(19) 0.0002(19) -0.0009(19)
C3 0.015(2) 0.027(3) 0.019(2) -0.007(2) -0.0046(19) 0.003(2)

loop_
_atom_type_symbol
_atom_type_description
_atom_type_scat_dispersion_real
_atom_type_scat_dispersion_imag
_atom_type_scat_source
C C 0.0033 0.0016 'International Tables Vol C Tables 4.2.6.8 and 6.1.1.4'
H H 0.0000 0.0000 'International Tables Vol C Tables 4.2.6.8 and 6.1.1.4'
N N 0.0061 0.0033 'International Tables Vol C Tables 4.2.6.8 and 6.1.1.4'
O O 0.0106 0.0060 'International Tables Vol C Tables 4.2.6.8 and 6.1.1.4'
S S 0.1246 0.1234 'International Tables Vol C Tables 4.2.6.8 and 6.1.1.4'

loop_
_geom_angle_atom_site_label_1
_geom_angle_atom_site_label_2
_geom_angle_atom_site_label_3
_geom_angle
C4 S2 C1 92.2(2)
C20 S1A C18 94.3(3)
C15 N2 C14 112.5(3)
C16 C15 N2 106.4(4)
C16 C15 C18 132.1(4)
N2 C15 C18 121.5(4)
C6 C13 C16 108.8(4)
C6 C13 C14 143.9(4)
C16 C13 C14 107.3(4)
C3 C4 S2 111.9(3)
N1 C6 C13 107.4(4)
N1 C6 C1 126.5(4)
C13 C6 C1 126.1(4)
C6 N1 C17 111.6(3)
C6 N1 C7 129.5(4)
C17 N1 C7 118.9(3)
C2 C1 C6 123.6(4)
C2 C1 S2 109.9(3)
C6 C1 S2 126.5(3)
N1 C7 C8 112.9(3)
C11 C10 C9 114.7(4)
C15 C18 S1B 126.8(4)
C15 C18 S1A 123.2(4)
S1B C18 S1A 109.9(3)
O1 C17 N1 122.7(4)
O1 C17 C16 133.6(4)
N1 C17 C16 103.7(3)
C8 C9 C10 114.3(4)
O2 C14 N2 122.9(4)
O2 C14 C13 132.3(4)
N2 C14 C13 104.8(4)
C15 C16 C13 109.0(4)
C15 C16 C17 142.4(4)
C13 C16 C17 108.5(4)
C1 C2 C3 113.4(4)
C12 C11 C10 114.0(4)
C19 C20 S1A 115.0(4)
C9 C8 C7 112.6(4)
C4 C3 C2 112.6(4)

loop_
_geom_bond_atom_site_label_1
_geom_bond_atom_site_label_2
_geom_bond_distance
S2 C4 1.708(5)
S2 C1 1.735(4)
S1A C20 1.624(7)
S1A C18 1.678(5)
S1B C18 1.564(5)
O1 C17 1.228(5)
O2 C14 1.248(5)
N2 C15 1.390(5)
N2 C14 1.392(5)
C15 C16 1.387(6)
C15 C18 1.429(6)
C13 C6 1.388(6)
C13 C16 1.431(6)
C13 C14 1.442(6)
C4 C3 1.359(7)
C6 N1 1.387(5)
C6 C1 1.443(6)
N1 C17 1.435(5)
N1 C7 1.462(5)
C1 C2 1.374(6)
C7 C8 1.528(6)
C12 C11 1.515(7)
C10 C11 1.527(7)
C10 C9 1.540(6)
C17 C16 1.442(6)
C9 C8 1.531(6)
C2 C3 1.412(6)
C19 C20 1.322(8)
